data_4117159
loop_
_publ_author_name
'E. J. Corey'
'Sepehr Sarshar'
'Mihai D. Azimioara'
'Ronald C. Newbold'
'Mark C. Noe'

_publ_section_title
;
 X-ray Crystal and NMR Structure of a Highly Reactive Bidentate
 1,2-Diamine-OsO4 Complex, Formally a 20-Electron Outer Valence Shell
 Species. Mechanistic Implications for the 1,2-Diamine-Accelerated
 Dihydroxylation of Olefins by OsO4
;
_journal_name_full 'Journal of the American Chemical Society'
_journal_page_first 7851
_journal_page_last 7852
_journal_paper_doi 10.1021/ja960536d
_journal_volume 118
_journal_year 1996
_chemical_compound_source 'Ronald C. Newbold'
_chemical_formula_analytical 'C14 H26 N2 O4 Os'
_chemical_formula_moiety 'C14 H26 N2 O4 Os'
_chemical_formula_structural 'C14 H26 N2 O4 Os'
_chemical_formula_sum 'C14 H26 N2 O4 Os'
_chemical_formula_weight 476.57
_chemical_name_common 'OsO4-diamine complex'
_chemical_name_systematic
; 
 Osmium tetraoxide - (R,R)-trans-1,2-bispyrollidinecyclohexane complex
;
_chemical_temperature_decomposition 233
_space_group_IT_number 19
_symmetry_cell_setting orthorhombic
_symmetry_space_group_name_Hall 'P 2ac 2ab'
_symmetry_space_group_name_H-M 'P 21 21 21'
_atom_sites_solution_hydrogens geom
_atom_sites_solution_primary direct
_atom_sites_solution_secondary difmap
_audit_creation_method SHELXL
_cell_angle_alpha 90.00
_cell_angle_beta 90.00
_cell_angle_gamma 90.00
_cell_formula_units_Z 4
_cell_length_a 10.987(3)
_cell_length_b 11.250(2)
_cell_length_c 12.389(2)
_cell_measurement_reflns_used 100
_cell_measurement_temperature 193(2)
_cell_measurement_theta_max 15
_cell_measurement_theta_min 10
_cell_volume 1531.3(6)
_computing_cell_refinement 'Siemens XDISK'
_computing_data_collection 'Siemens P3'
_computing_data_reduction 'Siemens SHELXTL PLUS'
_computing_molecular_graphics 'Siemens SHELXTL PLUS'
_computing_publication_material 'Siemens SHELXTL PLUS'
_computing_structure_refinement 'SHELXL-93 (Sheldrick, 1993)'
_computing_structure_solution 'SHELXS-86 (Sheldrick, 1990)'
_diffrn_ambient_temperature 293(2)
_diffrn_measurement_device 'Siemens R3m'
_diffrn_measurement_method 'omega scans'
_diffrn_radiation_monochromator graphite
_diffrn_radiation_source 'fine-focus sealed tube'
_diffrn_radiation_type MoK\a
_diffrn_radiation_wavelength 0.71073
_diffrn_reflns_av_R_equivalents 0.0518
_diffrn_reflns_av_sigmaI/netI 0.0555
_diffrn_reflns_limit_h_max 11
_diffrn_reflns_limit_h_min 0
_diffrn_reflns_limit_k_max 12
_diffrn_reflns_limit_k_min 0
_diffrn_reflns_limit_l_max 13
_diffrn_reflns_limit_l_min -13
_diffrn_reflns_number 2469
_diffrn_reflns_theta_max 22.54
_diffrn_reflns_theta_min 2.45
_diffrn_standards_decay_% 1.2
_diffrn_standards_interval_count 47
_diffrn_standards_number 3
_exptl_absorpt_coefficient_mu 8.345
_exptl_absorpt_correction_type none
_exptl_crystal_colour orange
_exptl_crystal_density_diffrn 2.067
_exptl_crystal_description needle
_exptl_crystal_F_000 928
_exptl_crystal_size_max 0.5
_exptl_crystal_size_mid 0.2
_exptl_crystal_size_min 0.2
_refine_diff_density_max 1.542
_refine_diff_density_min -1.322
_refine_diff_density_rms 0.148
_refine_ls_abs_structure_details 'Flack H D (1983), Acta Cryst. A39, 876-881'
_refine_ls_abs_structure_Flack 0.03(3)
_refine_ls_extinction_method none
_refine_ls_goodness_of_fit_all 1.003
_refine_ls_goodness_of_fit_obs 1.012
_refine_ls_hydrogen_treatment riding
_refine_ls_matrix_type full
_refine_ls_number_parameters 190
_refine_ls_number_reflns 1998
_refine_ls_number_restraints 0
_refine_ls_restrained_S_all 1.011
_refine_ls_restrained_S_obs 1.012
_refine_ls_R_factor_all 0.0534
_refine_ls_R_factor_obs 0.0441
_refine_ls_shift/esd_max 0.000
_refine_ls_shift/esd_mean 0.000
_refine_ls_structure_factor_coef Fsqd
_refine_ls_weighting_details 'w=1/[\s^2^(Fo^2^)+(0.0790P)^2^+0.0000P] where P=(Fo^2^+2Fc^2^)/3'
_refine_ls_weighting_scheme calc
_refine_ls_wR_factor_all 0.1114
_refine_ls_wR_factor_obs 0.1041
_reflns_number_observed 1760
_reflns_number_total 2001
_reflns_observed_criterion >2sigma(I)
_cod_data_source_file ja960536d.cif
_cod_data_source_block ron
_cod_depositor_comments
;
The following automatic conversions were performed:

'_refine_ls_weighting_scheme' value 'calc
w=1/[\s^2^(Fo^2^)+(0.0790P)^2^+0.0000P] where P=(Fo^2^+2Fc^2^)/3' was
changed to 'calc'. New tag '_refine_ls_weighting_details' was
created. The value of the new tag was set to
'w=1/[\s^2^(Fo^2^)+(0.0790P)^2^+0.0000P] where P=(Fo^2^+2Fc^2^)/3'.

Automatic conversion script
Id: cif_fix_values 3143 2015-03-26 13:38:13Z robertas 
;
_cod_database_code 4117159

loop_
_symmetry_equiv_pos_as_xyz
'x, y, z'
'-x+1/2, -y, z+1/2'
'-x, y+1/2, -z+1/2'
'x+1/2, -y+1/2, -z'

loop_
_atom_site_aniso_label
_atom_site_aniso_U_11
_atom_site_aniso_U_22
_atom_site_aniso_U_33
_atom_site_aniso_U_23
_atom_site_aniso_U_13
_atom_site_aniso_U_12
Os 0.0348(3) 0.0355(3) 0.0245(3) 0.0043(3) 0.0019(3) 0.0070(3)
O11 0.034(6) 0.040(7) 0.038(6) -0.002(6) -0.001(5) -0.001(6)
O12 0.027(5) 0.039(7) 0.042(7) 0.004(6) 0.007(5) -0.001(5)
O21 0.053(8) 0.072(8) 0.026(6) -0.009(6) -0.011(6) 0.006(8)
O22 0.068(8) 0.045(7) 0.018(5) 0.014(5) 0.001(7) 0.005(8)
N1 0.021(6) 0.034(6) 0.029(6) 0.000(5) 0.005(7) -0.018(7)
N2 0.018(7) 0.032(7) 0.032(7) 0.002(6) -0.003(5) -0.002(6)
C1 0.015(8) 0.035(8) 0.019(7) -0.001(7) 0.006(7) 0.005(7)
C2 0.028(8) 0.041(9) 0.042(10) 0.007(7) 0.001(8) 0.017(9)
C3 0.039(10) 0.034(9) 0.039(9) 0.009(8) 0.000(10) -0.007(9)
C4 0.059(11) 0.053(11) 0.025(9) -0.001(10) -0.001(8) -0.003(11)
C5 0.051(9) 0.042(10) 0.028(9) 0.000(9) 0.003(9) -0.009(8)
C6 0.029(7) 0.020(9) 0.026(8) -0.003(7) 0.004(7) 0.002(6)
C11 0.033(9) 0.043(12) 0.034(10) 0.005(8) 0.000(7) -0.004(8)
C12 0.077(15) 0.030(10) 0.044(12) 0.001(9) -0.019(10) -0.016(9)
C13 0.041(10) 0.028(9) 0.046(11) -0.012(9) 0.001(9) 0.007(8)
C14 0.027(8) 0.027(10) 0.036(9) -0.008(8) -0.001(7) 0.010(7)
C21 0.033(10) 0.046(12) 0.043(11) 0.012(10) -0.004(8) 0.004(8)
C22 0.042(9) 0.021(9) 0.062(12) -0.005(9) 0.000(8) 0.008(8)
C23 0.044(10) 0.026(10) 0.070(13) 0.009(9) 0.004(10) 0.003(8)
C24 0.032(9) 0.030(9) 0.043(10) 0.007(9) 0.013(8) 0.006(8)

loop_
_atom_site_label
_atom_site_type_symbol
_atom_site_fract_x
_atom_site_fract_y
_atom_site_fract_z
_atom_site_U_iso_or_equiv
_atom_site_thermal_displace_type
_atom_site_occupancy
_atom_site_calc_flag
_atom_site_refinement_flags
Os Os 0.12907(6) 0.14844(6) 0.18213(5) 0.0316(2) Uani 1 d .
O11 O 0.2799(9) 0.1481(13) 0.1347(9) 0.037(3) Uani 1 d .
O12 O -0.0294(9) 0.1590(11) 0.1576(9) 0.036(3) Uani 1 d .
O21 O 0.1435(13) 0.2595(13) 0.2785(9) 0.050(3) Uani 1 d .
O22 O 0.1309(14) 0.0147(9) 0.2527(7) 0.044(3) Uani 1 d .
N1 N 0.1280(13) 0.2965(10) 0.0507(9) 0.028(3) Uani 1 d .
N2 N 0.1052(10) 0.0344(11) 0.0257(10) 0.027(3) Uani 1 d .
C1 C 0.1455(14) 0.2356(13) -0.0568(11) 0.023(3) Uani 1 d .
H1 H 0.2303(14) 0.2086(13) -0.0582(11) 0.028 Uiso 1 calc R
C2 C 0.1294(17) 0.3164(13) -0.1556(12) 0.037(4) Uani 1 d .
H2A H 0.0505(17) 0.3548(13) -0.1515(12) 0.044 Uiso 1 calc R
H2B H 0.1911(17) 0.3781(13) -0.1537(12) 0.044 Uiso 1 calc R
C3 C 0.1387(17) 0.2517(14) -0.2599(13) 0.037(4) Uani 1 d .
H3A H 0.2194(17) 0.2178(14) -0.2672(13) 0.045 Uiso 1 calc R
H3B H 0.1260(17) 0.3066(14) -0.3192(13) 0.045 Uiso 1 calc R
C4 C 0.0451(16) 0.1545(19) -0.2645(13) 0.046(4) Uani 1 d .
H4A H 0.0494(16) 0.1141(19) -0.3335(13) 0.055 Uiso 1 calc R
H4B H -0.0358(16) 0.1879(19) -0.2565(13) 0.055 Uiso 1 calc R
C5 C 0.0699(15) 0.0681(15) -0.1746(13) 0.040(4) Uani 1 d .
H5A H 0.1494(15) 0.0327(15) -0.1860(13) 0.048 Uiso 1 calc R
H5B H 0.0100(15) 0.0048(15) -0.1779(13) 0.048 Uiso 1 calc R
C6 C 0.0667(14) 0.1224(13) -0.0630(12) 0.025(4) Uani 1 d .
H6 H -0.0176(14) 0.1458(13) -0.0483(12) 0.030 Uiso 1 calc R
C11 C 0.2299(15) 0.3832(16) 0.0725(14) 0.037(5) Uani 1 d .
H11A H 0.2760(15) 0.3983(16) 0.0072(14) 0.044 Uiso 1 calc R
H11B H 0.2846(15) 0.3521(16) 0.1271(14) 0.044 Uiso 1 calc R
C12 C 0.1682(17) 0.4980(15) 0.1125(15) 0.050(5) Uani 1 d .
H12A H 0.2187(17) 0.5670(15) 0.0983(15) 0.060 Uiso 1 calc R
H12B H 0.1509(17) 0.4939(15) 0.1891(15) 0.060 Uiso 1 calc R
C13 C 0.0498(15) 0.5019(15) 0.0456(16) 0.038(4) Uani 1 d .
H13A H -0.0107(15) 0.5538(15) 0.0777(16) 0.046 Uiso 1 calc R
H13B H 0.0646(15) 0.5257(15) -0.0285(16) 0.046 Uiso 1 calc R
C14 C 0.0144(13) 0.3725(14) 0.0540(15) 0.030(4) Uani 1 d .
H14A H -0.0389(13) 0.3514(14) -0.0054(15) 0.036 Uiso 1 calc R
H14B H -0.0291(13) 0.3588(14) 0.1210(15) 0.036 Uiso 1 calc R
C21 C 0.2180(15) -0.0363(17) 0.0008(15) 0.041(5) Uani 1 d .
H21A H 0.2715(15) -0.0386(17) 0.0631(15) 0.049 Uiso 1 calc R
H21B H 0.2617(15) -0.0014(17) -0.0593(15) 0.049 Uiso 1 calc R
C22 C 0.1733(14) -0.1634(15) -0.0282(16) 0.042(4) Uani 1 d .
H22A H 0.1498(14) -0.1688(15) -0.1035(16) 0.050 Uiso 1 calc R
H22B H 0.2351(14) -0.2226(15) -0.0129(16) 0.050 Uiso 1 calc R
C23 C 0.0652(16) -0.1770(14) 0.0452(19) 0.047(5) Uani 1 d .
H23A H 0.0905(16) -0.1955(14) 0.1182(19) 0.056 Uiso 1 calc R
H23B H 0.0112(16) -0.2391(14) 0.0196(19) 0.056 Uiso 1 calc R
C24 C 0.0041(14) -0.0569(15) 0.0399(15) 0.035(4) Uani 1 d .
H24A H -0.0408(14) -0.0416(15) 0.1059(15) 0.042 Uiso 1 calc R
H24B H -0.0520(14) -0.0537(15) -0.0204(15) 0.042 Uiso 1 calc R

loop_
_atom_type_symbol
_atom_type_description
_atom_type_scat_dispersion_real
_atom_type_scat_dispersion_imag
_atom_type_scat_source
C C 0.0033 0.0016 'International Tables Vol C Tables 4.2.6.8 and 6.1.1.4'
H H 0.0000 0.0000 'International Tables Vol C Tables 4.2.6.8 and 6.1.1.4'
N N 0.0061 0.0033 'International Tables Vol C Tables 4.2.6.8 and 6.1.1.4'
O O 0.0106 0.0060 'International Tables Vol C Tables 4.2.6.8 and 6.1.1.4'
Os Os -1.2165 7.6030 'International Tables Vol C Tables 4.2.6.8 and 6.1.1.4'

loop_
_geom_angle_atom_site_label_1
_geom_angle_atom_site_label_2
_geom_angle_atom_site_label_3
_geom_angle
O21 Os O22 106.0(5)
O21 Os O11 98.4(6)
O22 Os O11 98.9(6)
O21 Os O12 99.2(6)
O22 Os O12 98.9(6)
O11 Os O12 150.4(5)
O21 Os N1 88.1(5)
O22 Os N1 165.8(4)
O11 Os N1 76.9(6)
O12 Os N1 80.1(5)
O21 Os N2 167.2(5)
O22 Os N2 86.7(4)
O11 Os N2 80.1(5)
O12 Os N2 77.5(5)
N1 Os N2 79.2(4)
C11 N1 C1 110.9(12)
C11 N1 C14 104.0(11)
C1 N1 C14 112.6(12)
C11 N1 Os 109.5(10)
C1 N1 Os 107.0(8)
C14 N1 Os 112.9(9)
C21 N2 C24 105.5(11)
C21 N2 C6 114.9(12)
C24 N2 C6 108.5(11)
C21 N2 Os 111.5(9)
C24 N2 Os 110.8(9)
C6 N2 Os 105.6(8)
N1 C1 C2 114.8(11)
N1 C1 C6 110.3(11)
C2 C1 C6 112.7(12)
C3 C2 C1 113.3(12)
C2 C3 C4 110.0(15)
C3 C4 C5 108.6(14)
C4 C5 C6 114.3(14)
C5 C6 N2 112.7(12)
C5 C6 C1 111.5(12)
N2 C6 C1 110.0(11)
N1 C11 C12 105.8(13)
C11 C12 C13 102.9(14)
C14 C13 C12 98.8(14)
C13 C14 N1 109.3(12)
N2 C21 C22 105.9(13)
C23 C22 C21 101.8(15)
C22 C23 C24 103.5(14)
C23 C24 N2 106.6(12)

loop_
_geom_bond_atom_site_label_1
_geom_bond_atom_site_label_2
_geom_bond_distance
Os O21 1.736(13)
Os O22 1.740(9)
Os O11 1.758(10)
Os O12 1.772(10)
Os N1 2.329(11)
Os N2 2.339(12)
N1 C11 1.51(2)
N1 C1 1.51(2)
N1 C14 1.51(2)
N2 C21 1.50(2)
N2 C24 1.52(2)
N2 C6 1.54(2)
C1 C2 1.54(2)
C1 C6 1.54(2)
C2 C3 1.49(2)
C3 C4 1.50(2)
C4 C5 1.50(3)
C5 C6 1.51(2)
C11 C12 1.54(2)
C12 C13 1.54(2)
C13 C14 1.51(2)
C21 C22 1.55(2)
C22 C23 1.50(2)
C23 C24 1.51(2)

loop_
_geom_torsion_atom_site_label_1
_geom_torsion_atom_site_label_2
_geom_torsion_atom_site_label_3
_geom_torsion_atom_site_label_4
_geom_torsion
O21 Os N1 C11 46.8(10)
O22 Os N1 C11 -126.4(25)
O11 Os N1 C11 -52.2(10)
O12 Os N1 C11 146.5(11)
N2 Os N1 C11 -134.4(11)
O21 Os N1 C1 167.0(11)
O22 Os N1 C1 -6.2(31)
O11 Os N1 C1 68.0(10)
O12 Os N1 C1 -93.3(9)
N2 Os N1 C1 -14.2(8)
O21 Os N1 C14 -68.5(10)
O22 Os N1 C14 118.2(26)
O11 Os N1 C14 -167.6(10)
O12 Os N1 C14 31.1(10)
N2 Os N1 C14 110.2(10)
O21 Os N2 C21 115.5(26)
O22 Os N2 C21 -68.3(11)
O11 Os N2 C21 31.3(10)
O12 Os N2 C21 -168.2(11)
N1 Os N2 C21 109.7(11)
O21 Os N2 C24 -127.3(27)
O22 Os N2 C24 48.9(10)
O11 Os N2 C24 148.6(10)
O12 Os N2 C24 -51.0(10)
N1 Os N2 C24 -133.1(10)
O21 Os N2 C6 -10.0(30)
O22 Os N2 C6 166.2(10)
O11 Os N2 C6 -94.1(9)
O12 Os N2 C6 66.3(9)
N1 Os N2 C6 -15.7(8)
C11 N1 C1 C2 -68.9(16)
C14 N1 C1 C2 47.2(17)
Os N1 C1 C2 171.8(12)
C11 N1 C1 C6 162.5(13)
C14 N1 C1 C6 -81.5(14)
Os N1 C1 C6 43.2(12)
N1 C1 C2 C3 -175.9(15)
C6 C1 C2 C3 -48.5(20)
C1 C2 C3 C4 57.9(20)
C2 C3 C4 C5 -61.6(19)
C3 C4 C5 C6 59.0(19)
C4 C5 C6 N2 -174.2(13)
C4 C5 C6 C1 -49.8(18)
C21 N2 C6 C5 45.9(17)
C24 N2 C6 C5 -71.9(15)
Os N2 C6 C5 169.3(10)
C21 N2 C6 C1 -79.2(15)
C24 N2 C6 C1 163.0(12)
Os N2 C6 C1 44.1(12)
N1 C1 C6 C5 172.8(12)
C2 C1 C6 C5 42.9(17)
N1 C1 C6 N2 -61.4(14)
C2 C1 C6 N2 168.8(12)
C1 N1 C11 C12 133.8(13)
C14 N1 C11 C12 12.5(15)
Os N1 C11 C12 -108.4(12)
N1 C11 C12 C13 -35.5(17)
C11 C12 C13 C14 42.8(17)
C12 C13 C14 N1 -36.7(17)
C11 N1 C14 C13 15.7(17)
C1 N1 C14 C13 -104.4(16)
Os N1 C14 C13 134.3(13)
C24 N2 C21 C22 14.5(17)
C6 N2 C21 C22 -104.9(15)
Os N2 C21 C22 134.9(12)
N2 C21 C22 C23 -34.5(17)
C21 C22 C23 C24 40.8(18)
C22 C23 C24 N2 -33.0(19)
C21 N2 C24 C23 11.0(18)
C6 N2 C24 C23 134.6(14)
Os N2 C24 C23 -109.8(14)
